data_1531638
loop_
_publ_author_name
'Kaziev, G.Z.'
'Quinones, S.O.'
'Osminkina, I.V.'
'Zavodnik, V.E.'
'Bel'skii, V.K.'

_publ_section_title
;
 Synthesis, thermal analysis, IR spectra and crystal structure of gallium
 hexamolybdorhodate(III)
;
_journal_name_full 'Zhurnal Neorganicheskoi Khimii'
_journal_page_first 18
_journal_page_last 22
_journal_volume 47
_journal_year 2002
_chemical_formula_sum 'Ga H38 Mo6 O40 Rh'
_chemical_name_systematic 'Ga (Rh Mo6 O18 (O H)6) (H2 O)16'
_space_group_IT_number 2
_symmetry_space_group_name_Hall '-P 1'
_symmetry_space_group_name_H-M 'P -1'
_cell_angle_alpha 101.27
_cell_angle_beta 96.94
_cell_angle_gamma 101.83
_cell_formula_units_Z 1
_cell_length_a 6.809
_cell_length_b 11.271
_cell_length_c 11.665
_cell_volume 847.154
_citation_journal_id_ASTM ZNOKAQ
_cod_data_source_file Kaziev_ZNOKAQ_2002_1254.cif
_cod_data_source_block H38Ga1Mo6O40Rh1
_cod_original_cell_volume 847.1537
_cod_original_formula_sum 'H38 Ga1 Mo6 O40 Rh1'
_cod_database_code 1531638

loop_
_symmetry_equiv_pos_as_xyz
x,y,z
-x,-y,-z

loop_
_atom_site_label
_atom_site_type_symbol
_atom_site_fract_x
_atom_site_fract_y
_atom_site_fract_z
_atom_site_occupancy
_atom_site_U_iso_or_equiv
Mo2 Mo+6 0.8701 0.667 0.3945 1 0.0
O10 O-2 0.0616 0.6124 0.3328 1 0.0
O3 O-2 0.7126 0.4668 0.399 1 0.0
H12 H+1 0.337 0.803 0.363 1 0.0
H5 H+1 0.021 0.194 0.851 1 0.0
H15 H+1 0.829 0.109 0.936 1 0.0
O11 O-2 0.341 0.435 0.1026 1 0.0
H1 H+1 0.749 0.488 0.662 1 0.0
O8 O-2 0.0056 0.7479 0.8004 1 0.0
O7 O-2 0.8658 0.8949 0.6675 1 0.0
O18 O-2 0.7769 0.0931 0.0101 1 0.0
H16 H+1 0.526 0.806 0.084 1 0.0
O16 O-2 0.9856 0.6311 0.0872 1 0.0
O20 O-2 0.5093 0.0672 0.1681 1 0.0
O13 O-2 0.0117 0.1192 0.8497 1 0.0
H19 H+1 0.547 0.037 0.23 1 0.0
Mo1 Mo+6 0.8375 0.744 0.6788 1 0.0
H18 H+1 0.488 0.122 0.188 1 0.0
O6 O-2 0.6436 0.6055 0.2663 1 0.0
H17 H+1 0.708 0.876 0.067 1 0.0
O12 O-2 0.7108 0.3836 0.1397 1 0.0
O9 O-2 0.9152 0.8205 0.39 1 0.0
Rh1 Rh+3 0.5 0.5 0.5 1 0.0
O4 O-2 0.5889 0.7294 0.748 1 0.0
H7 H+1 0.775 0.031 0.37 1 0.0
Mo3 Mo+6 0.5255 0.427 0.2103 1 0.0
H9 H+1 0.443 0.669 0.17 1 0.0
O5 O-2 0.9841 0.6775 0.5577 1 0.0
O14 O-2 0.6881 0.0178 0.3696 1 0.0
O15 O-2 0.4001 0.7355 0.1629 1 0.0
H6 H+1 0.616 0.957 0.379 1 0.0
Ga1 Ga+3 0.5 0 0 1 0.0
O19 O-2 0.6038 0.8609 0.0365 1 0.0
O1 O-2 0.6868 0.5394 0.6553 1 0.0
H13 H+1 0.4 0.868 0.458 1 0.0
H2 H+1 0.562 0.72 0.489 1 0.0
H14 H+1 0.82 0.139 0.054 1 0.0
H8 H+1 0.316 0.697 0.139 1 0.0
O17 O-2 0.4077 0.832 0.4325 1 0.0
H10 H+1 0.93 0.608 0.036 1 0.0
H4 H+1 0.954 0.07 0.785 1 0.0
O2 O-2 0.622 0.6785 0.5025 1 0.0
H3 H+1 0.765 0.424 0.416 1 0.0
H11 H+1 0.942 0.588 0.114 1 0.0
